data_7233939
loop_
_publ_author_name
'Li Wang'
'Xiaojie Zhang'
'Jidong Zhang'
'Hongkun Tian'
'Yunfeng Lu'
'Yanhou Geng'
'Fosong Wang'

_publ_section_title
;
 Synthesis and characterization of
 oligo(2,5-bis(3-dodecylthiophen-2-yl)thieno[3,2-b]thiophene)s: effect of
 the chain length and end-groups on their optical and charge transport
 properties
;
_journal_name_full 'Journal of Materials Chemistry C'
_journal_page_first 9978
_journal_page_last 9986
_journal_paper_doi 10.1039/C4TC01899K
_journal_volume 2
_journal_year 2014
_chemical_formula_sum 'C26 H32 S4'
_chemical_formula_weight 472.76
_space_group_IT_number 14
_space_group_name_Hall '-P 2yn'
_space_group_name_H-M_alt 'P 1 21/n 1'
_symmetry_cell_setting monoclinic
_symmetry_space_group_name_H-M 'P 1 21/n 1'
_atom_sites_solution_hydrogens geom
_atom_sites_solution_primary direct
_atom_sites_solution_secondary difmap
_cell_angle_alpha 90.00
_cell_angle_beta 98.445(2)
_cell_angle_gamma 90.00
_cell_formula_units_Z 2
_cell_length_a 11.7143(10)
_cell_length_b 7.8255(7)
_cell_length_c 13.5651(12)
_cell_measurement_reflns_used 2342
_cell_measurement_temperature 185(2)
_cell_measurement_theta_max 25.98
_cell_measurement_theta_min 2.49
_cell_volume 1230.03(19)
_computing_cell_refinement 'Bruker SMART'
_computing_data_collection 'Bruker SMART'
_computing_data_reduction 'Bruker SAINT'
_computing_molecular_graphics 'Bruker SHELXTL'
_computing_publication_material 'Bruker SHELXTL'
_computing_structure_refinement 'SHELXL-97 (Sheldrick, 1997)'
_computing_structure_solution 'SHELXS-97 (Sheldrick, 1990)'
_diffrn_ambient_temperature 185(2)
_diffrn_measured_fraction_theta_full 0.996
_diffrn_measured_fraction_theta_max 0.996
_diffrn_measurement_device_type 'CCD area detector'
_diffrn_measurement_method 'phi and omega scans'
_diffrn_radiation_monochromator graphite
_diffrn_radiation_source 'fine-focus sealed tube'
_diffrn_radiation_type MoK\a
_diffrn_radiation_wavelength 0.71073
_diffrn_reflns_av_R_equivalents 0.0243
_diffrn_reflns_av_sigmaI/netI 0.0312
_diffrn_reflns_limit_h_max 14
_diffrn_reflns_limit_h_min -12
_diffrn_reflns_limit_k_max 9
_diffrn_reflns_limit_k_min -9
_diffrn_reflns_limit_l_max 16
_diffrn_reflns_limit_l_min -16
_diffrn_reflns_number 6387
_diffrn_reflns_theta_full 26.03
_diffrn_reflns_theta_max 26.03
_diffrn_reflns_theta_min 2.15
_exptl_absorpt_coefficient_mu 0.398
_exptl_absorpt_correction_T_max 0.9613
_exptl_absorpt_correction_T_min 0.9282
_exptl_absorpt_correction_type multi-scan
_exptl_crystal_colour colourless
_exptl_crystal_density_diffrn 1.276
_exptl_crystal_density_method 'not measured'
_exptl_crystal_description needle
_exptl_crystal_F_000 504
_exptl_crystal_size_max 0.19
_exptl_crystal_size_mid 0.15
_exptl_crystal_size_min 0.10
_refine_diff_density_max 0.483
_refine_diff_density_min -0.245
_refine_diff_density_rms 0.063
_refine_ls_extinction_method none
_refine_ls_goodness_of_fit_ref 1.096
_refine_ls_hydrogen_treatment constr
_refine_ls_matrix_type full
_refine_ls_number_parameters 137
_refine_ls_number_reflns 2434
_refine_ls_number_restraints 0
_refine_ls_restrained_S_all 1.096
_refine_ls_R_factor_all 0.0478
_refine_ls_R_factor_gt 0.0407
_refine_ls_shift/su_max 0.001
_refine_ls_shift/su_mean 0.000
_refine_ls_structure_factor_coef Fsqd
_refine_ls_weighting_details 'calc w=1/[\s^2^(Fo^2^)+(0.0634P)^2^+0.6003P] where P=(Fo^2^+2Fc^2^)/3'
_refine_ls_weighting_scheme calc
_refine_ls_wR_factor_gt 0.1129
_refine_ls_wR_factor_ref 0.1204
_reflns_number_gt 2096
_reflns_number_total 2434
_reflns_threshold_expression >2sigma(I)
_cod_data_source_file J-Mater-Chem-C-2014-2-9978.cif
_cod_data_source_block T4_C6
_cod_depositor_comments
;
The following automatic conversions were performed:

data item '_symmetry_cell_setting' value 'Monoclinic' was changed to
'monoclinic' in accordance with the built-in table derived from the
CIF Core dictionary named 'cif_core.dic' version 2.4.5 last updated
on 2014-11-21.

Automatic conversion script
Id: cif_fix_values 6909 2019-04-08 15:41:33Z antanas 
;
_cod_original_sg_symbol_H-M P2(1)/n
_cod_database_code 7233939

loop_
_symmetry_equiv_pos_as_xyz
'x, y, z'
'-x+1/2, y+1/2, -z+1/2'
'-x, -y, -z'
'x-1/2, -y-1/2, z-1/2'

loop_
_atom_site_label
_atom_site_type_symbol
_atom_site_fract_x
_atom_site_fract_y
_atom_site_fract_z
_atom_site_U_iso_or_equiv
_atom_site_adp_type
_atom_site_occupancy
_atom_site_symmetry_multiplicity
_atom_site_calc_flag
_atom_site_refinement_flags
_atom_site_disorder_assembly
_atom_site_disorder_group
S2 S -0.17846(5) 1.03696(7) 0.15559(4) 0.02850(19) Uani 1 1 d . . .
S1 S -0.11013(5) 1.43160(7) 0.09983(4) 0.03070(19) Uani 1 1 d . . .
C3 C 0.06009(19) 1.2846(3) 0.02509(15) 0.0249(5) Uani 1 1 d . . .
H3 H 0.1168 1.2052 0.0108 0.030 Uiso 1 1 calc R . .
C5 C 0.0416(2) 0.9877(3) 0.19257(16) 0.0270(5) Uani 1 1 d . . .
C8 C 0.16957(19) 1.0038(3) 0.20053(17) 0.0289(5) Uani 1 1 d . . .
H8A H 0.2041 0.9814 0.2704 0.035 Uiso 1 1 calc R . .
H8B H 0.1886 1.1230 0.1846 0.035 Uiso 1 1 calc R . .
C2 C -0.02099(17) 1.2557(3) 0.08975(15) 0.0223(4) Uani 1 1 d . . .
C9 C 0.22513(18) 0.8831(3) 0.13213(17) 0.0279(5) Uani 1 1 d . . .
H9A H 0.2071 0.7635 0.1479 0.034 Uiso 1 1 calc R . .
H9B H 0.1915 0.9053 0.0620 0.034 Uiso 1 1 calc R . .
C12 C 0.54595(19) 0.8093(3) 0.09513(18) 0.0346(5) Uani 1 1 d . . .
H12A H 0.5782 0.8046 0.1667 0.041 Uiso 1 1 calc R . .
H12B H 0.5601 0.9255 0.0707 0.041 Uiso 1 1 calc R . .
C4 C -0.03831(18) 1.1002(3) 0.14493(16) 0.0242(5) Uani 1 1 d . . .
C1 C -0.04363(18) 1.5466(3) 0.01612(16) 0.0243(5) Uani 1 1 d . . .
C10 C 0.3551(2) 0.9050(3) 0.14338(18) 0.0326(5) Uani 1 1 d . . .
H10A H 0.3871 0.8933 0.2148 0.039 Uiso 1 1 calc R . .
H10B H 0.3722 1.0223 0.1226 0.039 Uiso 1 1 calc R . .
C11 C 0.41648(19) 0.7792(3) 0.08397(17) 0.0306(5) Uani 1 1 d . . .
H11A H 0.3836 0.7882 0.0126 0.037 Uiso 1 1 calc R . .
H11B H 0.4021 0.6616 0.1062 0.037 Uiso 1 1 calc R . .
C6 C -0.0135(2) 0.8499(3) 0.23628(17) 0.0333(5) Uani 1 1 d . . .
H6 H 0.0281 0.7592 0.2716 0.040 Uiso 1 1 calc R . .
C13 C 0.6092(2) 0.6803(4) 0.0389(2) 0.0443(6) Uani 1 1 d . . .
H13A H 0.5999 0.5656 0.0657 0.066 Uiso 1 1 calc R . .
H13B H 0.6914 0.7094 0.0469 0.066 Uiso 1 1 calc R . .
H13C H 0.5771 0.6827 -0.0320 0.066 Uiso 1 1 calc R . .
C7 C -0.1296(2) 0.8598(3) 0.22310(18) 0.0351(6) Uani 1 1 d . . .
H7 H -0.1783 0.7785 0.2481 0.042 Uiso 1 1 calc R . .

loop_
_atom_site_aniso_label
_atom_site_aniso_U_11
_atom_site_aniso_U_22
_atom_site_aniso_U_33
_atom_site_aniso_U_23
_atom_site_aniso_U_13
_atom_site_aniso_U_12
S2 0.0261(3) 0.0253(3) 0.0359(3) 0.0009(2) 0.0108(2) -0.0012(2)
S1 0.0325(3) 0.0224(3) 0.0404(4) 0.0052(2) 0.0157(3) 0.0052(2)
C3 0.0375(12) 0.0128(9) 0.0253(11) 0.0008(8) 0.0075(9) 0.0006(8)
C5 0.0340(12) 0.0206(11) 0.0265(11) -0.0017(8) 0.0048(9) 0.0021(9)
C8 0.0291(12) 0.0249(11) 0.0307(12) -0.0014(9) -0.0024(9) 0.0045(9)
C2 0.0233(11) 0.0168(10) 0.0269(11) -0.0014(8) 0.0037(8) 0.0019(8)
C9 0.0256(11) 0.0273(12) 0.0296(11) -0.0001(9) -0.0003(9) 0.0030(9)
C12 0.0269(12) 0.0387(14) 0.0378(13) 0.0014(11) 0.0035(10) 0.0004(10)
C4 0.0268(11) 0.0188(10) 0.0277(11) -0.0014(8) 0.0066(8) -0.0011(8)
C1 0.0238(11) 0.0227(11) 0.0282(11) -0.0001(8) 0.0101(9) 0.0008(8)
C10 0.0310(12) 0.0304(12) 0.0353(13) -0.0020(10) 0.0011(10) 0.0003(10)
C11 0.0287(12) 0.0297(12) 0.0339(12) 0.0015(10) 0.0062(10) 0.0007(9)
C6 0.0470(15) 0.0225(12) 0.0305(12) 0.0057(9) 0.0063(10) 0.0048(10)
C13 0.0336(14) 0.0473(16) 0.0547(17) -0.0016(13) 0.0158(12) 0.0034(12)
C7 0.0432(14) 0.0266(12) 0.0388(13) 0.0053(10) 0.0171(11) -0.0031(10)

loop_
_atom_type_symbol
_atom_type_description
_atom_type_scat_dispersion_real
_atom_type_scat_dispersion_imag
_atom_type_scat_source
C C 0.0033 0.0016 'International Tables Vol C Tables 4.2.6.8 and 6.1.1.4'
H H 0.0000 0.0000 'International Tables Vol C Tables 4.2.6.8 and 6.1.1.4'
S S 0.1246 0.1234 'International Tables Vol C Tables 4.2.6.8 and 6.1.1.4'

loop_
_geom_angle_atom_site_label_1
_geom_angle_atom_site_label_2
_geom_angle_atom_site_label_3
_geom_angle
_geom_angle_site_symmetry_1
_geom_angle_site_symmetry_3
C7 S2 C4 91.68(11) . .
C1 S1 C2 91.53(10) . .
C2 C3 C1 109.10(18) . 3_585
C2 C3 H3 125.4 . .
C1 C3 H3 125.4 3_585 .
C4 C5 C6 111.1(2) . .
C4 C5 C8 126.0(2) . .
C6 C5 C8 123.0(2) . .
C5 C8 C9 114.51(18) . .
C5 C8 H8A 108.6 . .
C9 C8 H8A 108.6 . .
C5 C8 H8B 108.6 . .
C9 C8 H8B 108.6 . .
H8A C8 H8B 107.6 . .
C3 C2 C4 127.85(18) . .
C3 C2 S1 112.93(15) . .
C4 C2 S1 119.21(15) . .
C10 C9 C8 112.21(18) . .
C10 C9 H9A 109.2 . .
C8 C9 H9A 109.2 . .
C10 C9 H9B 109.2 . .
C8 C9 H9B 109.2 . .
H9A C9 H9B 107.9 . .
C11 C12 C13 113.5(2) . .
C11 C12 H12A 108.9 . .
C13 C12 H12A 108.9 . .
C11 C12 H12B 108.9 . .
C13 C12 H12B 108.9 . .
H12A C12 H12B 107.7 . .
C5 C4 C2 129.7(2) . .
C5 C4 S2 111.36(16) . .
C2 C4 S2 118.93(16) . .
C1 C1 C3 115.3(2) 3_585 3_585
C1 C1 S1 111.2(2) 3_585 .
C3 C1 S1 133.58(16) 3_585 .
C9 C10 C11 114.83(19) . .
C9 C10 H10A 108.6 . .
C11 C10 H10A 108.6 . .
C9 C10 H10B 108.6 . .
C11 C10 H10B 108.6 . .
H10A C10 H10B 107.5 . .
C10 C11 C12 113.0(2) . .
C10 C11 H11A 109.0 . .
C12 C11 H11A 109.0 . .
C10 C11 H11B 109.0 . .
C12 C11 H11B 109.0 . .
H11A C11 H11B 107.8 . .
C7 C6 C5 114.2(2) . .
C7 C6 H6 122.9 . .
C5 C6 H6 122.9 . .
C12 C13 H13A 109.5 . .
C12 C13 H13B 109.5 . .
H13A C13 H13B 109.5 . .
C12 C13 H13C 109.5 . .
H13A C13 H13C 109.5 . .
H13B C13 H13C 109.5 . .
C6 C7 S2 111.64(18) . .
C6 C7 H7 124.2 . .
S2 C7 H7 124.2 . .

loop_
_geom_bond_atom_site_label_1
_geom_bond_atom_site_label_2
_geom_bond_distance
_geom_bond_site_symmetry_2
S2 C7 1.713(2) .
S2 C4 1.741(2) .
S1 C1 1.722(2) .
S1 C2 1.745(2) .
C3 C2 1.403(3) .
C3 C1 1.436(3) 3_585
C3 H3 0.9500 .
C5 C4 1.375(3) .
C5 C6 1.430(3) .
C5 C8 1.492(3) .
C8 C9 1.535(3) .
C8 H8A 0.9900 .
C8 H8B 0.9900 .
C2 C4 1.458(3) .
C9 C10 1.517(3) .
C9 H9A 0.9900 .
C9 H9B 0.9900 .
C12 C11 1.520(3) .
C12 C13 1.522(3) .
C12 H12A 0.9900 .
C12 H12B 0.9900 .
C1 C1 1.378(4) 3_585
C1 C3 1.436(3) 3_585
C10 C11 1.519(3) .
C10 H10A 0.9900 .
C10 H10B 0.9900 .
C11 H11A 0.9900 .
C11 H11B 0.9900 .
C6 C7 1.347(3) .
C6 H6 0.9500 .
C13 H13A 0.9800 .
C13 H13B 0.9800 .
C13 H13C 0.9800 .
C7 H7 0.9500 .
